data_1504213
loop_
_publ_author_name
'Afarinkia, Kamyar'
'Abdullahi, Mohamed Haji'
'Scowen, Ian J.'

_publ_section_title
;
 A new, general method for the synthesis of carbasugar-sugar
 pseudodisaccharides.
;
_journal_issue 22
_journal_name_full 'Organic letters'
_journal_page_first 5182
_journal_page_last 5184
_journal_paper_doi 10.1021/ol901960y
_journal_volume 11
_journal_year 2009
_chemical_formula_sum 'C21 H28 O10'
_chemical_formula_weight 440.43
_chemical_name_systematic
; 
 ? 
;
_space_group_IT_number 19
_symmetry_cell_setting orthorhombic
_symmetry_space_group_name_Hall 'P 2ac 2ab'
_symmetry_space_group_name_H-M 'P 21 21 21'
_atom_sites_solution_hydrogens geom
_atom_sites_solution_primary direct
_atom_sites_solution_secondary difmap
_audit_creation_method SHELXL-97
_cell_angle_alpha 90.00
_cell_angle_beta 90.00
_cell_angle_gamma 90.00
_cell_formula_units_Z 4
_cell_length_a 10.0245(6)
_cell_length_b 12.5364(8)
_cell_length_c 17.6378(11)
_cell_measurement_reflns_used 5686
_cell_measurement_temperature 296(2)
_cell_measurement_theta_max 22.92
_cell_measurement_theta_min 2.31
_cell_volume 2216.6(2)
_computing_cell_refinement 'Bruker SAINT'
_computing_data_collection 'Bruker APEX2'
_computing_data_reduction 'Bruker SAINT'
_computing_molecular_graphics 'Bruker SHELXTL'
_computing_publication_material 'Bruker SHELXTL'
_computing_structure_refinement 'SHELXL-97 (Sheldrick, 1997)'
_computing_structure_solution 'SHELXS-97 (Sheldrick, 1990)'
_diffrn_ambient_temperature 296(2)
_diffrn_measured_fraction_theta_full 0.974
_diffrn_measured_fraction_theta_max 0.974
_diffrn_measurement_device_type 'Bruker APEX-II CCD'
_diffrn_measurement_method '\f and \w scans'
_diffrn_radiation_monochromator graphite
_diffrn_radiation_source 'fine-focus sealed tube'
_diffrn_radiation_type MoK\a
_diffrn_radiation_wavelength 0.71073
_diffrn_reflns_av_R_equivalents 0.0239
_diffrn_reflns_av_sigmaI/netI 0.0251
_diffrn_reflns_limit_h_max 13
_diffrn_reflns_limit_h_min -12
_diffrn_reflns_limit_k_max 16
_diffrn_reflns_limit_k_min -16
_diffrn_reflns_limit_l_max 23
_diffrn_reflns_limit_l_min -22
_diffrn_reflns_number 17484
_diffrn_reflns_theta_full 28.02
_diffrn_reflns_theta_max 28.02
_diffrn_reflns_theta_min 1.99
_diffrn_standards_number 0
_exptl_absorpt_coefficient_mu 0.105
_exptl_absorpt_correction_T_max 0.9707
_exptl_absorpt_correction_T_min 0.9448
_exptl_absorpt_correction_type none
_exptl_crystal_density_diffrn 1.320
_exptl_crystal_density_meas 0
_exptl_crystal_density_method 'not measured'
_exptl_crystal_description block
_exptl_crystal_F_000 936
_exptl_crystal_size_max 0.55
_exptl_crystal_size_mid 0.39
_exptl_crystal_size_min 0.28
_refine_diff_density_max 0.251
_refine_diff_density_min -0.204
_refine_diff_density_rms 0.035
_refine_ls_abs_structure_details 'Flack H D (1983), Acta Cryst. A39, 876-881'
_refine_ls_abs_structure_Flack -0.5(9)
_refine_ls_extinction_method none
_refine_ls_goodness_of_fit_ref 1.032
_refine_ls_hydrogen_treatment mixed
_refine_ls_matrix_type full
_refine_ls_number_parameters 285
_refine_ls_number_reflns 5134
_refine_ls_number_restraints 0
_refine_ls_restrained_S_all 1.032
_refine_ls_R_factor_all 0.0626
_refine_ls_R_factor_gt 0.0437
_refine_ls_shift/su_max 0.007
_refine_ls_shift/su_mean 0.000
_refine_ls_structure_factor_coef Fsqd
_refine_ls_weighting_details 'calc w=1/[\s^2^(Fo^2^)+(0.0527P)^2^+0.2583P] where P=(Fo^2^+2Fc^2^)/3'
_refine_ls_weighting_scheme calc
_refine_ls_wR_factor_gt 0.1004
_refine_ls_wR_factor_ref 0.1095
_reflns_number_gt 3884
_reflns_number_total 5134
_reflns_threshold_expression >2sigma(I)
_cod_data_source_file ol901960y_si_002.cif
_cod_data_source_block mha407f4a_0m
_cod_depositor_comments
;
The following automatic conversions were performed:

'_symmetry_cell_setting' value 'Orthorhombic' changed to
'orthorhombic' according to
/home/saulius/struct/CIF-dictionaries/cif_core.dic dictionary named
'cif_core.dic' version 2.4.2 from 2011-04-26.

Automatic conversion script
Id: cif_fix_values 1715 2011-07-08 13:25:40Z adriana 
;
_cod_original_sg_symbol_H-M P2(1)2(1)2(1)
_cod_database_code 1504213

loop_
_symmetry_equiv_pos_as_xyz
'x, y, z'
'-x+1/2, -y, z+1/2'
'-x, y+1/2, -z+1/2'
'x+1/2, -y+1/2, -z'

loop_
_atom_site_label
_atom_site_type_symbol
_atom_site_fract_x
_atom_site_fract_y
_atom_site_fract_z
_atom_site_U_iso_or_equiv
_atom_site_adp_type
_atom_site_occupancy
_atom_site_symmetry_multiplicity
_atom_site_calc_flag
_atom_site_refinement_flags
O1 O 0.45122(12) -0.07271(10) 0.11373(7) 0.0470(3) Uani 1 1 d .
O2 O 0.76918(13) 0.05757(12) 0.14570(7) 0.0562(4) Uani 1 1 d .
O3 O 0.73041(15) 0.06593(14) 0.27184(8) 0.0637(4) Uani 1 1 d .
O4 O 0.50669(14) 0.06342(12) 0.23921(7) 0.0524(3) Uani 1 1 d .
O5 O 0.32586(18) 0.17438(15) 0.08065(9) 0.0851(6) Uani 1 1 d .
O6 O 0.1984(2) 0.26743(17) 0.16380(10) 0.0977(7) Uani 1 1 d .
O13 O 0.3776(2) -0.34274(12) -0.01081(9) 0.0770(5) Uani 1 1 d .
O17 O 0.38736(19) -0.24867(14) -0.11650(8) 0.0743(5) Uani 1 1 d .
O18 O 0.45977(17) -0.00829(13) -0.06325(9) 0.0685(4) Uani 1 1 d .
O19 O 0.23993(16) -0.03362(13) -0.07388(10) 0.0702(4) Uani 1 1 d .
C1 C 0.54433(17) 0.01257(14) 0.11416(10) 0.0412(4) Uani 1 1 d .
H1 H 0.5666 0.0372 0.0630 0.049 Uiso 1 1 calc R
C2 C 0.66719(18) -0.01800(15) 0.15983(10) 0.0445(4) Uani 1 1 d .
H2 H 0.6957 -0.0919 0.1516 0.053 Uiso 1 1 calc R
C3 C 0.62701(19) 0.00511(15) 0.24169(10) 0.0459(4) Uani 1 1 d .
H3 H 0.6156 -0.0613 0.2703 0.055 Uiso 1 1 calc R
C4 C 0.48654(19) 0.10051(14) 0.16316(11) 0.0445(4) Uani 1 1 d .
H4 H 0.5385 0.1658 0.1555 0.053 Uiso 1 1 calc R
C5 C 0.3410(2) 0.12550(17) 0.15288(12) 0.0550(5) Uani 1 1 d .
H5 H 0.2876 0.0602 0.1558 0.066 Uiso 1 1 calc R
C6 C 0.2875(3) 0.20862(19) 0.20665(13) 0.0644(6) Uani 1 1 d .
H6A H 0.2428 0.1753 0.2493 0.077 Uiso 1 1 calc R
H6B H 0.3589 0.2536 0.2256 0.077 Uiso 1 1 calc R
C11 C 0.47456(19) -0.15579(14) 0.06040(10) 0.0428(4) Uani 1 1 d .
H11 H 0.5599 -0.1445 0.0345 0.051 Uiso 1 1 calc R
C12 C 0.4739(2) -0.26410(16) 0.10019(12) 0.0574(5) Uani 1 1 d .
H12A H 0.5567 -0.3015 0.0900 0.069 Uiso 1 1 calc R
H12B H 0.4660 -0.2542 0.1545 0.069 Uiso 1 1 calc R
C13 C 0.3571(3) -0.32882(18) 0.07115(13) 0.0685(7) Uani 1 1 d .
H13 H 0.3522 -0.3980 0.0968 0.082 Uiso 1 1 calc R
C14 C 0.2334(3) -0.2677(2) 0.08243(13) 0.0721(7) Uani 1 1 d .
H14 H 0.1630 -0.2923 0.1120 0.086 Uiso 1 1 calc R
C15 C 0.2310(2) -0.1746(2) 0.04680(12) 0.0589(5) Uani 1 1 d .
H15 H 0.1597 -0.1273 0.0490 0.071 Uiso 1 1 calc R
C16 C 0.35735(19) -0.15387(15) 0.00205(10) 0.0444(4) Uani 1 1 d .
C17 C 0.3755(2) -0.25103(18) -0.04896(12) 0.0560(5) Uani 1 1 d .
C18 C 0.3607(2) -0.05630(16) -0.04759(10) 0.0495(5) Uani 1 1 d .
C19 C 0.2330(3) 0.0540(2) -0.12727(17) 0.0950(9) Uani 1 1 d .
H19A H 0.2731 0.1162 -0.1052 0.142 Uiso 1 1 calc R
H19B H 0.1414 0.0687 -0.1392 0.142 Uiso 1 1 calc R
H19C H 0.2800 0.0351 -0.1728 0.142 Uiso 1 1 calc R
C21 C 0.8322(2) 0.0823(2) 0.21611(12) 0.0630(6) Uani 1 1 d .
C22 C 0.8691(3) 0.1990(3) 0.21538(18) 0.0967(10) Uani 1 1 d .
H22A H 0.9292 0.2127 0.1741 0.145 Uiso 1 1 calc R
H22B H 0.9116 0.2173 0.2624 0.145 Uiso 1 1 calc R
H22C H 0.7900 0.2413 0.2091 0.145 Uiso 1 1 calc R
C23 C 0.9457(3) 0.0077(3) 0.23110(19) 0.1012(11) Uani 1 1 d .
H23A H 0.9143 -0.0646 0.2289 0.152 Uiso 1 1 calc R
H23B H 0.9819 0.0217 0.2805 0.152 Uiso 1 1 calc R
H23C H 1.0138 0.0181 0.1935 0.152 Uiso 1 1 calc R
C51 C 0.2353(3) 0.2619(2) 0.08629(13) 0.0671(6) Uani 1 1 d .
C52 C 0.1113(3) 0.2368(3) 0.04255(19) 0.0986(10) Uani 1 1 d .
H52A H 0.0814 0.1663 0.0552 0.148 Uiso 1 1 calc R
H52B H 0.1300 0.2406 -0.0108 0.148 Uiso 1 1 calc R
H52C H 0.0431 0.2875 0.0552 0.148 Uiso 1 1 calc R
C53 C 0.2995(4) 0.3624(3) 0.0602(2) 0.1060(10) Uani 1 1 d .
H53A H 0.2391 0.4209 0.0674 0.159 Uiso 1 1 calc R
H53B H 0.3215 0.3564 0.0074 0.159 Uiso 1 1 calc R
H53C H 0.3794 0.3747 0.0889 0.159 Uiso 1 1 calc R

loop_
_atom_site_aniso_label
_atom_site_aniso_U_11
_atom_site_aniso_U_22
_atom_site_aniso_U_33
_atom_site_aniso_U_23
_atom_site_aniso_U_13
_atom_site_aniso_U_12
O1 0.0468(7) 0.0476(7) 0.0466(7) -0.0144(6) 0.0074(6) -0.0082(6)
O2 0.0468(7) 0.0803(9) 0.0414(7) -0.0012(7) -0.0026(6) -0.0121(7)
O3 0.0619(9) 0.0871(10) 0.0420(7) -0.0059(7) -0.0084(6) -0.0143(8)
O4 0.0571(8) 0.0612(8) 0.0388(7) -0.0082(6) 0.0001(6) 0.0111(7)
O5 0.0967(13) 0.1079(13) 0.0507(9) -0.0131(9) -0.0112(9) 0.0611(12)
O6 0.1260(17) 0.1059(14) 0.0613(10) -0.0005(10) 0.0078(10) 0.0714(13)
O13 0.1263(15) 0.0476(8) 0.0570(9) -0.0073(7) -0.0085(10) -0.0193(9)
O17 0.1012(13) 0.0792(10) 0.0424(8) -0.0127(8) -0.0045(8) -0.0115(10)
O18 0.0728(10) 0.0756(10) 0.0570(9) 0.0182(8) -0.0047(7) -0.0234(9)
O19 0.0653(10) 0.0737(10) 0.0717(10) 0.0192(8) -0.0144(8) 0.0033(8)
C1 0.0445(9) 0.0430(9) 0.0362(9) -0.0017(8) 0.0002(7) -0.0053(8)
C2 0.0454(10) 0.0455(9) 0.0425(10) -0.0029(8) -0.0024(8) 0.0027(8)
C3 0.0538(11) 0.0447(10) 0.0392(9) 0.0025(8) -0.0061(8) -0.0004(9)
C4 0.0489(11) 0.0389(9) 0.0458(10) -0.0031(8) -0.0066(8) -0.0015(8)
C5 0.0527(12) 0.0545(11) 0.0579(12) -0.0103(10) -0.0077(10) 0.0091(9)
C6 0.0744(15) 0.0656(13) 0.0533(12) -0.0069(11) -0.0038(11) 0.0224(12)
C11 0.0458(10) 0.0450(9) 0.0375(9) -0.0069(8) -0.0026(7) 0.0006(8)
C12 0.0735(14) 0.0490(11) 0.0497(11) 0.0006(9) -0.0063(10) 0.0077(11)
C13 0.104(2) 0.0510(11) 0.0508(13) 0.0034(10) -0.0080(13) -0.0163(13)
C14 0.0743(16) 0.0902(18) 0.0517(12) 0.0118(13) -0.0021(12) -0.0373(14)
C15 0.0469(11) 0.0823(15) 0.0473(11) 0.0004(11) -0.0022(9) -0.0108(11)
C16 0.0470(10) 0.0485(10) 0.0378(9) -0.0017(8) -0.0030(8) -0.0099(8)
C17 0.0663(13) 0.0563(12) 0.0455(11) -0.0081(10) -0.0072(10) -0.0145(11)
C18 0.0583(12) 0.0533(10) 0.0369(10) 0.0004(9) -0.0045(9) -0.0060(10)
C19 0.110(2) 0.0874(18) 0.0876(19) 0.0326(16) -0.0127(17) 0.0213(17)
C21 0.0563(12) 0.0851(16) 0.0474(12) -0.0029(11) -0.0077(9) -0.0123(12)
C22 0.105(2) 0.102(2) 0.083(2) -0.0050(17) -0.0003(17) -0.0481(18)
C23 0.0608(15) 0.153(3) 0.090(2) -0.009(2) -0.0239(14) 0.0184(19)
C51 0.0699(15) 0.0767(15) 0.0546(12) -0.0075(12) -0.0025(11) 0.0305(13)
C52 0.0767(19) 0.119(2) 0.101(2) -0.006(2) -0.0155(17) 0.0266(19)
C53 0.111(3) 0.107(2) 0.101(2) 0.000(2) 0.008(2) -0.004(2)

loop_
_atom_type_symbol
_atom_type_description
_atom_type_scat_dispersion_real
_atom_type_scat_dispersion_imag
_atom_type_scat_source
C C 0.0033 0.0016 'International Tables Vol C Tables 4.2.6.8 and 6.1.1.4'
H H 0.0000 0.0000 'International Tables Vol C Tables 4.2.6.8 and 6.1.1.4'
O O 0.0106 0.0060 'International Tables Vol C Tables 4.2.6.8 and 6.1.1.4'

loop_
_geom_angle_atom_site_label_1
_geom_angle_atom_site_label_2
_geom_angle_atom_site_label_3
_geom_angle
C1 O1 C11 116.54(13)
C2 O2 C21 108.18(14)
C3 O3 C21 110.31(15)
C3 O4 C4 108.51(13)
C5 O5 C51 109.68(16)
C6 O6 C51 109.41(18)
C17 O13 C13 113.07(16)
C18 O19 C19 115.67(19)
O1 C1 C4 107.43(14)
O1 C1 C2 110.22(14)
C4 C1 C2 101.00(14)
O2 C2 C1 108.84(14)
O2 C2 C3 103.29(14)
C1 C2 C3 103.85(15)
O3 C3 O4 111.38(15)
O3 C3 C2 105.59(16)
O4 C3 C2 107.13(14)
O4 C4 C5 108.49(16)
O4 C4 C1 104.10(14)
C5 C4 C1 116.98(16)
O5 C5 C4 107.55(18)
O5 C5 C6 103.16(16)
C4 C5 C6 114.43(18)
O6 C6 C5 104.75(18)
O1 C11 C12 110.25(15)
O1 C11 C16 107.49(14)
C12 C11 C16 108.23(15)
C13 C12 C11 108.92(17)
O13 C13 C14 108.2(2)
O13 C13 C12 106.7(2)
C14 C13 C12 109.10(18)
C15 C14 C13 114.2(2)
C14 C15 C16 112.5(2)
C18 C16 C15 117.49(18)
C18 C16 C17 107.66(15)
C15 C16 C17 105.68(16)
C18 C16 C11 112.27(15)
C15 C16 C11 106.43(15)
C17 C16 C11 106.64(16)
O17 C17 O13 121.5(2)
O17 C17 C16 125.4(2)
O13 C17 C16 113.14(17)
O18 C18 O19 124.76(19)
O18 C18 C16 124.29(19)
O19 C18 C16 110.91(17)
O2 C21 O3 104.50(16)
O2 C21 C23 110.7(2)
O3 C21 C23 109.3(2)
O2 C21 C22 108.2(2)
O3 C21 C22 108.6(2)
C23 C21 C22 114.9(2)
O6 C51 O5 105.71(18)
O6 C51 C53 111.7(2)
O5 C51 C53 110.7(2)
O6 C51 C52 106.9(2)
O5 C51 C52 109.3(2)
C53 C51 C52 112.2(3)

loop_
_geom_bond_atom_site_label_1
_geom_bond_atom_site_label_2
_geom_bond_distance
O1 C1 1.419(2)
O1 C11 1.423(2)
O2 C2 1.416(2)
O2 C21 1.428(2)
O3 C3 1.392(2)
O3 C21 1.432(3)
O4 C3 1.411(2)
O4 C4 1.434(2)
O5 C5 1.422(3)
O5 C51 1.428(3)
O6 C6 1.383(3)
O6 C51 1.418(3)
O13 C17 1.332(3)
O13 C13 1.470(3)
O17 C17 1.198(2)
O18 C18 1.193(2)
O19 C18 1.327(3)
O19 C19 1.448(3)
C1 C4 1.516(3)
C1 C2 1.521(2)
C2 C3 1.527(3)
C4 C5 1.503(3)
C5 C6 1.508(3)
C11 C12 1.528(3)
C11 C16 1.562(2)
C12 C13 1.514(3)
C13 C14 1.471(4)
C14 C15 1.326(3)
C15 C16 1.515(3)
C16 C18 1.505(3)
C16 C17 1.525(3)
C21 C23 1.497(4)
C21 C22 1.509(4)
C51 C53 1.488(4)
C51 C52 1.496(4)
